data_7052222
loop_
_publ_author_name
'Aaker\"oy, Christer B.'
'Scott, Benjamin M. T.'
'Desper, John'

_publ_section_title
;
 How robust is the hydrogen-bonded amide &#x2018;ladder&#x2019; motif?
;
_journal_issue 12
_journal_name_full 'New Journal of Chemistry'
_journal_page_first 2044
_journal_paper_doi 10.1039/b715610c
_journal_volume 31
_journal_year 2007
_chemical_formula_moiety 'C13 H14 N3 O Br'
_chemical_formula_sum 'C13 H14 Br N3 O'
_chemical_formula_weight 308.18
_chemical_name_common
;BS-3-93-4f 3-((3-bromo-2,4-dimethylpyrazol-1-
yl)methyl)benzamide
;
_chemical_name_systematic
;
BS-3-93-4f 3-[(3-bromo-2,4-dimethylpyrazol-1-yl)methyl]benzamide
;
_space_group_IT_number 2
_symmetry_cell_setting triclinic
_symmetry_space_group_name_Hall '-P 1'
_symmetry_space_group_name_H-M 'P -1'
_atom_sites_solution_hydrogens geom
_atom_sites_solution_primary direct
_atom_sites_solution_secondary difmap
_audit_creation_method SHELXL-97
_cell_angle_alpha 73.396(10)
_cell_angle_beta 74.274(9)
_cell_angle_gamma 70.553(9)
_cell_formula_units_Z 4
_cell_length_a 8.9062(12)
_cell_length_b 11.6933(18)
_cell_length_c 14.146(2)
_cell_measurement_reflns_used 2898
_cell_measurement_temperature 173(2)
_cell_measurement_theta_max 23.90
_cell_measurement_theta_min 2.10
_cell_volume 1305.8(3)
_computing_cell_refinement 'Bruker XSCANS'
_computing_data_collection 'Bruker XSCANS'
_computing_data_reduction 'Bruker SHELXTL'
_computing_molecular_graphics 'Bruker SHELXTL'
_computing_publication_material 'Bruker SHELXTL'
_computing_structure_refinement 'SHELXL-97 (Sheldrick, 1997)'
_computing_structure_solution 'SHELXS-97 (Sheldrick, 1990)'
_diffrn_ambient_temperature 173(2)
_diffrn_measured_fraction_theta_full 0.971
_diffrn_measured_fraction_theta_max 0.971
_diffrn_measurement_device_type 'CCD area detector'
_diffrn_measurement_method 'phi and omega scans'
_diffrn_radiation_monochromator graphite
_diffrn_radiation_source 'fine-focus sealed tube'
_diffrn_radiation_type MoK\a
_diffrn_radiation_wavelength 0.71073
_diffrn_reflns_av_R_equivalents 0.0720
_diffrn_reflns_av_sigmaI/netI 0.0948
_diffrn_reflns_limit_h_max 11
_diffrn_reflns_limit_h_min -10
_diffrn_reflns_limit_k_max 13
_diffrn_reflns_limit_k_min -14
_diffrn_reflns_limit_l_max 18
_diffrn_reflns_limit_l_min -17
_diffrn_reflns_number 15893
_diffrn_reflns_theta_full 27.33
_diffrn_reflns_theta_max 27.33
_diffrn_reflns_theta_min 1.53
_exptl_absorpt_coefficient_mu 3.140
_exptl_absorpt_correction_T_max 1.000
_exptl_absorpt_correction_T_min 0.551
_exptl_absorpt_correction_type multi-scan
_exptl_absorpt_process_details SADABS
_exptl_crystal_colour colorless
_exptl_crystal_density_diffrn 1.568
_exptl_crystal_density_method 'not measured'
_exptl_crystal_description plate
_exptl_crystal_F_000 624
_exptl_crystal_size_max 0.45
_exptl_crystal_size_mid 0.25
_exptl_crystal_size_min 0.06
_refine_diff_density_max 1.302
_refine_diff_density_min -0.975
_refine_diff_density_rms 0.135
_refine_ls_extinction_method none
_refine_ls_goodness_of_fit_ref 1.033
_refine_ls_hydrogen_treatment constr
_refine_ls_matrix_type full
_refine_ls_number_parameters 329
_refine_ls_number_reflns 5718
_refine_ls_number_restraints 0
_refine_ls_restrained_S_all 1.033
_refine_ls_R_factor_all 0.1450
_refine_ls_R_factor_gt 0.0704
_refine_ls_shift/su_max 0.001
_refine_ls_shift/su_mean 0.000
_refine_ls_structure_factor_coef Fsqd
_refine_ls_weighting_details 'calc w=1/[\s^2^(Fo^2^)+(0.1300P)^2^+0.0000P] where P=(Fo^2^+2Fc^2^)/3'
_refine_ls_weighting_scheme calc
_refine_ls_wR_factor_gt 0.1928
_refine_ls_wR_factor_ref 0.2376
_reflns_number_gt 2902
_reflns_number_total 5718
_reflns_threshold_expression >2sigma(I)
_cod_data_source_file b715610c.txt
_cod_data_source_block 12
_cod_depositor_comments
;
The following automatic conversions were performed:
'_symmetry_cell_setting' value 'Triclinic' changed to 'triclinic'
according to '/home/saulius/struct/CIF-dictionaries/cif_core.dic'
dictionary named 'cif_core.dic' version 2.4.1 from 2010-06-29.

Automatic conversion script
Id: cif_fix_enum 1527 2010-12-29 10:47:43Z saulius 
;
_cod_original_sg_symbol_H-M P-1
_cod_database_code 7052222

loop_
_symmetry_equiv_pos_as_xyz
'x, y, z'
'-x, -y, -z'

loop_
_atom_site_label
_atom_site_type_symbol
_atom_site_fract_x
_atom_site_fract_y
_atom_site_fract_z
_atom_site_U_iso_or_equiv
_atom_site_adp_type
_atom_site_occupancy
_atom_site_symmetry_multiplicity
_atom_site_calc_flag
_atom_site_refinement_flags
_atom_site_disorder_assembly
_atom_site_disorder_group
Br1 Br 1.18777(9) -0.10315(7) 0.81976(6) 0.0574(3) Uani 1 1 d . . .
Br2 Br -0.46019(10) 0.39459(8) 0.32423(7) 0.0683(3) Uani 1 1 d . . .
N11 N 0.7565(6) -0.0993(4) 0.7846(3) 0.0343(12) Uani 1 1 d . . .
N12 N 0.7278(6) -0.1246(4) 0.8870(3) 0.0343(12) Uani 1 1 d . . .
C13 C 0.8637(7) -0.1290(5) 0.9115(4) 0.0325(13) Uani 1 1 d . . .
C14 C 0.9779(7) -0.1061(5) 0.8258(4) 0.0336(14) Uani 1 1 d . . .
C15 C 0.9082(7) -0.0867(5) 0.7451(4) 0.0303(13) Uani 1 1 d . . .
C16 C 0.8764(9) -0.1546(6) 1.0189(4) 0.0473(17) Uani 1 1 d . . .
H16A H 0.7674 -0.1407 1.0610 0.071 Uiso 1 1 calc R . .
H16B H 0.9313 -0.0989 1.0269 0.071 Uiso 1 1 calc R . .
H16C H 0.9389 -0.2410 1.0394 0.071 Uiso 1 1 calc R . .
C17 C 0.9700(9) -0.0521(6) 0.6347(5) 0.0468(17) Uani 1 1 d . . .
H17A H 0.9216 0.0366 0.6100 0.070 Uiso 1 1 calc R . .
H17B H 0.9405 -0.1007 0.6000 0.070 Uiso 1 1 calc R . .
H17C H 1.0884 -0.0695 0.6216 0.070 Uiso 1 1 calc R . .
C21 C 0.3545(7) 0.1998(5) 0.6001(4) 0.0331(13) Uani 1 1 d . . .
C27 C 0.2570(8) 0.2262(6) 0.5210(4) 0.0383(15) Uani 1 1 d . . .
N27 N 0.1767(6) 0.3422(4) 0.4954(3) 0.0325(11) Uani 1 1 d . . .
H27A H 0.1126 0.3644 0.4518 0.039 Uiso 1 1 calc R . .
H27B H 0.1864 0.3984 0.5218 0.039 Uiso 1 1 calc R . .
O27 O 0.2485(7) 0.1457(5) 0.4875(4) 0.0691(17) Uani 1 1 d . . .
C22 C 0.4470(7) 0.0785(5) 0.6283(4) 0.0344(14) Uani 1 1 d . . .
H22 H 0.4522 0.0164 0.5955 0.041 Uiso 1 1 calc R . .
C23 C 0.5312(7) 0.0494(5) 0.7043(4) 0.0318(13) Uani 1 1 d . . .
C24 C 0.5254(8) 0.1395(6) 0.7509(4) 0.0393(15) Uani 1 1 d . . .
H24 H 0.5829 0.1182 0.8038 0.047 Uiso 1 1 calc R . .
C25 C 0.4368(8) 0.2607(6) 0.7212(5) 0.0440(16) Uani 1 1 d . . .
H25 H 0.4334 0.3228 0.7533 0.053 Uiso 1 1 calc R . .
C26 C 0.3530(7) 0.2907(6) 0.6445(5) 0.0388(15) Uani 1 1 d . . .
H26 H 0.2943 0.3744 0.6222 0.047 Uiso 1 1 calc R . .
C28 C 0.6296(8) -0.0853(5) 0.7342(5) 0.0401(15) Uani 1 1 d . . .
H28A H 0.5555 -0.1342 0.7789 0.048 Uiso 1 1 calc R . .
H28B H 0.6782 -0.1198 0.6730 0.048 Uiso 1 1 calc R . .
N31 N 0.0020(6) 0.3974(4) 0.2684(4) 0.0383(12) Uani 1 1 d . . .
N32 N -0.0242(6) 0.3683(4) 0.3724(4) 0.0392(13) Uani 1 1 d . . .
C33 C -0.1756(8) 0.3639(5) 0.4014(5) 0.0396(15) Uani 1 1 d . . .
C34 C -0.2490(8) 0.3891(5) 0.3202(5) 0.0383(14) Uani 1 1 d . . .
C35 C -0.1302(8) 0.4123(5) 0.2348(5) 0.0378(15) Uani 1 1 d . . .
C36 C -0.2479(10) 0.3332(7) 0.5114(5) 0.058(2) Uani 1 1 d . . .
H36A H -0.2179 0.2429 0.5361 0.087 Uiso 1 1 calc R . .
H36B H -0.3664 0.3654 0.5213 0.087 Uiso 1 1 calc R . .
H36C H -0.2065 0.3713 0.5487 0.087 Uiso 1 1 calc R . .
C37 C -0.1416(11) 0.4460(7) 0.1269(5) 0.062(2) Uani 1 1 d . . .
H37A H -0.1433 0.5334 0.0996 0.093 Uiso 1 1 calc R . .
H37B H -0.2415 0.4334 0.1204 0.093 Uiso 1 1 calc R . .
H37C H -0.0476 0.3935 0.0896 0.093 Uiso 1 1 calc R . .
C41 C 0.3016(7) 0.7033(5) 0.0965(4) 0.0310(13) Uani 1 1 d . . .
C47 C 0.4354(8) 0.7382(6) 0.0160(5) 0.0388(15) Uani 1 1 d . . .
N47 N 0.4496(5) 0.8464(4) 0.0088(3) 0.0251(10) Uani 1 1 d . . .
H47A H 0.5266 0.8732 -0.0370 0.030 Uiso 1 1 calc R . .
H47B H 0.3824 0.8937 0.0498 0.030 Uiso 1 1 calc R . .
O47 O 0.5250(8) 0.6707(5) -0.0387(5) 0.088(2) Uani 1 1 d . . .
C42 C 0.2864(7) 0.5840(5) 0.1152(5) 0.0371(14) Uani 1 1 d . . .
H42 H 0.3582 0.5276 0.0750 0.045 Uiso 1 1 calc R . .
C43 C 0.1669(7) 0.5472(5) 0.1921(4) 0.0349(14) Uani 1 1 d . . .
C44 C 0.0641(8) 0.6289(6) 0.2505(5) 0.0429(16) Uani 1 1 d . . .
H44 H -0.0155 0.6031 0.3050 0.051 Uiso 1 1 calc R . .
C45 C 0.0767(8) 0.7493(6) 0.2297(4) 0.0383(14) Uani 1 1 d . . .
H45 H 0.0029 0.8066 0.2685 0.046 Uiso 1 1 calc R . .
C46 C 0.1959(7) 0.7860(5) 0.1529(4) 0.0338(13) Uani 1 1 d . . .
H46 H 0.2048 0.8682 0.1391 0.041 Uiso 1 1 calc R . .
C48 C 0.1603(8) 0.4142(6) 0.2126(5) 0.0496(18) Uani 1 1 d . . .
H48A H 0.1853 0.3888 0.1478 0.060 Uiso 1 1 calc R . .
H48B H 0.2447 0.3593 0.2514 0.060 Uiso 1 1 calc R . .

loop_
_atom_site_aniso_label
_atom_site_aniso_U_11
_atom_site_aniso_U_22
_atom_site_aniso_U_33
_atom_site_aniso_U_23
_atom_site_aniso_U_13
_atom_site_aniso_U_12
Br1 0.0313(4) 0.0751(6) 0.0710(6) -0.0180(4) -0.0113(3) -0.0182(4)
Br2 0.0363(5) 0.0770(6) 0.0972(7) -0.0212(5) -0.0191(4) -0.0161(4)
N11 0.032(3) 0.036(3) 0.034(3) 0.002(2) -0.014(2) -0.009(2)
N12 0.034(3) 0.037(3) 0.031(3) -0.002(2) -0.008(2) -0.011(2)
C13 0.030(3) 0.038(3) 0.031(3) -0.002(2) -0.013(3) -0.010(3)
C14 0.030(3) 0.031(3) 0.039(3) -0.006(3) -0.012(3) -0.004(3)
C15 0.032(3) 0.024(3) 0.030(3) -0.005(2) -0.005(2) -0.003(2)
C16 0.049(4) 0.065(5) 0.032(4) -0.010(3) -0.009(3) -0.020(4)
C17 0.050(4) 0.049(4) 0.038(4) -0.009(3) -0.003(3) -0.014(3)
C21 0.030(3) 0.039(3) 0.027(3) -0.004(3) -0.005(2) -0.009(3)
C27 0.033(3) 0.043(4) 0.032(3) -0.006(3) -0.010(3) -0.001(3)
N27 0.033(3) 0.023(2) 0.041(3) 0.000(2) -0.021(2) -0.002(2)
O27 0.083(4) 0.058(3) 0.073(4) -0.024(3) -0.056(3) 0.013(3)
C22 0.034(3) 0.040(3) 0.028(3) -0.008(2) -0.004(2) -0.010(3)
C23 0.027(3) 0.035(3) 0.028(3) 0.001(2) -0.007(2) -0.006(2)
C24 0.040(4) 0.046(4) 0.035(3) -0.004(3) -0.015(3) -0.012(3)
C25 0.047(4) 0.046(4) 0.045(4) -0.019(3) -0.013(3) -0.011(3)
C26 0.028(3) 0.037(3) 0.047(4) -0.007(3) -0.011(3) -0.002(3)
C28 0.037(4) 0.034(3) 0.051(4) -0.003(3) -0.020(3) -0.007(3)
N31 0.034(3) 0.030(3) 0.038(3) -0.005(2) 0.007(2) -0.007(2)
N32 0.033(3) 0.035(3) 0.041(3) 0.004(2) -0.010(2) -0.006(2)
C33 0.033(3) 0.032(3) 0.047(4) 0.000(3) -0.007(3) -0.008(3)
C34 0.040(4) 0.032(3) 0.041(4) -0.006(3) -0.004(3) -0.011(3)
C35 0.041(4) 0.030(3) 0.038(4) -0.006(3) -0.009(3) -0.005(3)
C36 0.056(5) 0.075(5) 0.031(4) 0.004(3) 0.001(3) -0.024(4)
C37 0.082(6) 0.065(5) 0.040(4) -0.010(4) -0.020(4) -0.015(4)
C41 0.025(3) 0.036(3) 0.029(3) -0.003(2) -0.003(2) -0.011(3)
C47 0.033(4) 0.039(4) 0.039(4) -0.009(3) 0.003(3) -0.010(3)
N47 0.022(2) 0.026(2) 0.025(2) -0.0086(18) 0.0083(18) -0.0106(19)
O47 0.083(5) 0.058(4) 0.108(5) -0.042(3) 0.060(4) -0.042(3)
C42 0.030(3) 0.037(3) 0.042(4) -0.013(3) 0.001(3) -0.008(3)
C43 0.032(3) 0.027(3) 0.039(3) -0.001(3) -0.001(3) -0.008(3)
C44 0.032(4) 0.038(4) 0.047(4) -0.007(3) 0.005(3) -0.007(3)
C45 0.033(3) 0.037(4) 0.038(4) -0.009(3) 0.004(3) -0.009(3)
C46 0.031(3) 0.038(3) 0.033(3) -0.011(3) -0.005(2) -0.010(3)
C48 0.038(4) 0.039(4) 0.061(5) -0.009(3) 0.009(3) -0.013(3)

loop_
_atom_type_symbol
_atom_type_description
_atom_type_scat_dispersion_real
_atom_type_scat_dispersion_imag
_atom_type_scat_source
C C 0.0033 0.0016 'International Tables Vol C Tables 4.2.6.8 and 6.1.1.4'
H H 0.0000 0.0000 'International Tables Vol C Tables 4.2.6.8 and 6.1.1.4'
N N 0.0061 0.0033 'International Tables Vol C Tables 4.2.6.8 and 6.1.1.4'
O O 0.0106 0.0060 'International Tables Vol C Tables 4.2.6.8 and 6.1.1.4'
Br Br -0.2901 2.4595 'International Tables Vol C Tables 4.2.6.8 and 6.1.1.4'

loop_
_geom_angle_atom_site_label_1
_geom_angle_atom_site_label_2
_geom_angle_atom_site_label_3
_geom_angle
_geom_angle_site_symmetry_1
_geom_angle_site_symmetry_3
_geom_angle_publ_flag
C15 N11 N12 111.1(4) . . ?
C15 N11 C28 129.3(5) . . ?
N12 N11 C28 119.5(5) . . ?
C13 N12 N11 105.9(5) . . ?
N12 C13 C14 110.1(5) . . ?
N12 C13 C16 120.8(6) . . ?
C14 C13 C16 129.1(6) . . ?
C15 C14 C13 107.2(5) . . ?
C15 C14 Br1 126.0(5) . . ?
C13 C14 Br1 126.8(4) . . ?
N11 C15 C14 105.7(5) . . ?
N11 C15 C17 122.9(5) . . ?
C14 C15 C17 131.3(6) . . ?
C13 C16 H16A 109.5 . . ?
C13 C16 H16B 109.5 . . ?
H16A C16 H16B 109.5 . . ?
C13 C16 H16C 109.5 . . ?
H16A C16 H16C 109.5 . . ?
H16B C16 H16C 109.5 . . ?
C15 C17 H17A 109.5 . . ?
C15 C17 H17B 109.5 . . ?
H17A C17 H17B 109.5 . . ?
C15 C17 H17C 109.5 . . ?
H17A C17 H17C 109.5 . . ?
H17B C17 H17C 109.5 . . ?
C26 C21 C22 120.4(5) . . ?
C26 C21 C27 122.2(5) . . ?
C22 C21 C27 117.4(5) . . ?
O27 C27 N27 123.0(5) . . ?
O27 C27 C21 122.3(5) . . ?
N27 C27 C21 114.6(6) . . ?
C27 N27 H27A 120.0 . . ?
C27 N27 H27B 120.0 . . ?
H27A N27 H27B 120.0 . . ?
C23 C22 C21 119.1(5) . . ?
C23 C22 H22 120.5 . . ?
C21 C22 H22 120.5 . . ?
C24 C23 C22 120.5(5) . . ?
C24 C23 C28 122.0(5) . . ?
C22 C23 C28 117.6(5) . . ?
C23 C24 C25 120.5(5) . . ?
C23 C24 H24 119.7 . . ?
C25 C24 H24 119.7 . . ?
C24 C25 C26 119.4(6) . . ?
C24 C25 H25 120.3 . . ?
C26 C25 H25 120.3 . . ?
C21 C26 C25 120.1(6) . . ?
C21 C26 H26 119.9 . . ?
C25 C26 H26 119.9 . . ?
N11 C28 C23 113.4(5) . . ?
N11 C28 H28A 108.9 . . ?
C23 C28 H28A 108.9 . . ?
N11 C28 H28B 108.9 . . ?
C23 C28 H28B 108.9 . . ?
H28A C28 H28B 107.7 . . ?
C35 N31 N32 111.9(5) . . ?
C35 N31 C48 129.7(6) . . ?
N32 N31 C48 118.4(5) . . ?
C33 N32 N31 104.9(5) . . ?
N32 C33 C34 111.7(6) . . ?
N32 C33 C36 120.2(6) . . ?
C34 C33 C36 128.1(6) . . ?
C33 C34 C35 105.4(6) . . ?
C33 C34 Br2 127.2(5) . . ?
C35 C34 Br2 127.5(5) . . ?
N31 C35 C34 106.1(5) . . ?
N31 C35 C37 124.8(6) . . ?
C34 C35 C37 129.1(7) . . ?
C33 C36 H36A 109.5 . . ?
C33 C36 H36B 109.5 . . ?
H36A C36 H36B 109.5 . . ?
C33 C36 H36C 109.5 . . ?
H36A C36 H36C 109.5 . . ?
H36B C36 H36C 109.5 . . ?
C35 C37 H37A 109.5 . . ?
C35 C37 H37B 109.5 . . ?
H37A C37 H37B 109.5 . . ?
C35 C37 H37C 109.5 . . ?
H37A C37 H37C 109.5 . . ?
H37B C37 H37C 109.5 . . ?
C46 C41 C42 120.2(5) . . ?
C46 C41 C47 121.1(6) . . ?
C42 C41 C47 118.7(5) . . ?
O47 C47 N47 122.0(6) . . ?
O47 C47 C41 123.1(6) . . ?
N47 C47 C41 114.9(5) . . ?
C47 N47 H47A 120.0 . . ?
C47 N47 H47B 120.0 . . ?
H47A N47 H47B 120.0 . . ?
C43 C42 C41 120.1(6) . . ?
C43 C42 H42 119.9 . . ?
C41 C42 H42 119.9 . . ?
C44 C43 C42 119.7(6) . . ?
C44 C43 C48 122.2(6) . . ?
C42 C43 C48 118.1(5) . . ?
C43 C44 C45 120.0(6) . . ?
C43 C44 H44 120.0 . . ?
C45 C44 H44 120.0 . . ?
C46 C45 C44 120.3(6) . . ?
C46 C45 H45 119.9 . . ?
C44 C45 H45 119.9 . . ?
C41 C46 C45 119.7(6) . . ?
C41 C46 H46 120.1 . . ?
C45 C46 H46 120.1 . . ?
N31 C48 C43 112.8(5) . . ?
N31 C48 H48A 109.0 . . ?
C43 C48 H48A 109.0 . . ?
N31 C48 H48B 109.0 . . ?
C43 C48 H48B 109.0 . . ?
H48A C48 H48B 107.8 . . ?

loop_
_geom_bond_atom_site_label_1
_geom_bond_atom_site_label_2
_geom_bond_distance
_geom_bond_site_symmetry_2
_geom_bond_publ_flag
Br1 C14 1.859(6) . ?
Br2 C34 1.846(7) . ?
N11 C15 1.356(8) . ?
N11 N12 1.362(6) . ?
N11 C28 1.434(7) . ?
N12 C13 1.328(7) . ?
C13 C14 1.379(8) . ?
C13 C16 1.490(8) . ?
C14 C15 1.373(8) . ?
C15 C17 1.492(8) . ?
C16 H16A 0.9800 . ?
C16 H16B 0.9800 . ?
C16 H16C 0.9800 . ?
C17 H17A 0.9800 . ?
C17 H17B 0.9800 . ?
C17 H17C 0.9800 . ?
C21 C26 1.375(8) . ?
C21 C22 1.389(8) . ?
C21 C27 1.501(8) . ?
C27 O27 1.199(8) . ?
C27 N27 1.302(7) . ?
N27 H27A 0.8800 . ?
N27 H27B 0.8800 . ?
C22 C23 1.376(8) . ?
C22 H22 0.9500 . ?
C23 C24 1.374(8) . ?
C23 C28 1.526(8) . ?
C24 C25 1.378(8) . ?
C24 H24 0.9500 . ?
C25 C26 1.380(8) . ?
C25 H25 0.9500 . ?
C26 H26 0.9500 . ?
C28 H28A 0.9900 . ?
C28 H28B 0.9900 . ?
N31 C35 1.328(8) . ?
N31 N32 1.383(7) . ?
N31 C48 1.463(8) . ?
N32 C33 1.313(8) . ?
C33 C34 1.385(9) . ?
C33 C36 1.503(9) . ?
C34 C35 1.402(9) . ?
C35 C37 1.486(9) . ?
C36 H36A 0.9800 . ?
C36 H36B 0.9800 . ?
C36 H36C 0.9800 . ?
C37 H37A 0.9800 . ?
C37 H37B 0.9800 . ?
C37 H37C 0.9800 . ?
C41 C46 1.374(8) . ?
C41 C42 1.389(8) . ?
C41 C47 1.485(8) . ?
C47 O47 1.205(7) . ?
C47 N47 1.287(7) . ?
N47 H47A 0.8800 . ?
N47 H47B 0.8800 . ?
C42 C43 1.383(8) . ?
C42 H42 0.9500 . ?
C43 C44 1.375(8) . ?
C43 C48 1.517(8) . ?
C44 C45 1.390(9) . ?
C44 H44 0.9500 . ?
C45 C46 1.379(8) . ?
C45 H45 0.9500 . ?
C46 H46 0.9500 . ?
C48 H48A 0.9900 . ?
C48 H48B 0.9900 . ?

loop_
_geom_hbond_atom_site_label_D
_geom_hbond_atom_site_label_H
_geom_hbond_atom_site_label_A
_geom_hbond_distance_DH
_geom_hbond_distance_HA
_geom_hbond_distance_DA
_geom_hbond_angle_DHA
_geom_hbond_site_symmetry_A
N27 H27A N32 0.88 1.85 2.710(7) 164.9 .
N47 H47A N12 0.88 1.83 2.671(7) 160.0 1_564

loop_
_geom_torsion_atom_site_label_1
_geom_torsion_atom_site_label_2
_geom_torsion_atom_site_label_3
_geom_torsion_atom_site_label_4
_geom_torsion
_geom_torsion_site_symmetry_1
_geom_torsion_site_symmetry_2
_geom_torsion_site_symmetry_3
_geom_torsion_site_symmetry_4
_geom_torsion_publ_flag
C15 N11 N12 C13 -0.7(6) . . . . ?
C28 N11 N12 C13 -178.4(5) . . . . ?
N11 N12 C13 C14 0.4(7) . . . . ?
N11 N12 C13 C16 179.8(5) . . . . ?
N12 C13 C14 C15 0.0(7) . . . . ?
C16 C13 C14 C15 -179.3(6) . . . . ?
N12 C13 C14 Br1 -179.5(4) . . . . ?
C16 C13 C14 Br1 1.1(10) . . . . ?
N12 N11 C15 C14 0.7(6) . . . . ?
C28 N11 C15 C14 178.1(6) . . . . ?
N12 N11 C15 C17 -176.6(5) . . . . ?
C28 N11 C15 C17 0.8(10) . . . . ?
C13 C14 C15 N11 -0.4(6) . . . . ?
Br1 C14 C15 N11 179.1(4) . . . . ?
C13 C14 C15 C17 176.6(6) . . . . ?
Br1 C14 C15 C17 -3.9(9) . . . . ?
C26 C21 C27 O27 -174.4(7) . . . . ?
C22 C21 C27 O27 5.2(9) . . . . ?
C26 C21 C27 N27 2.5(9) . . . . ?
C22 C21 C27 N27 -178.0(6) . . . . ?
C26 C21 C22 C23 3.0(9) . . . . ?
C27 C21 C22 C23 -176.6(6) . . . . ?
C21 C22 C23 C24 -0.8(9) . . . . ?
C21 C22 C23 C28 179.2(6) . . . . ?
C22 C23 C24 C25 -0.8(10) . . . . ?
C28 C23 C24 C25 179.2(6) . . . . ?
C23 C24 C25 C26 0.3(10) . . . . ?
C22 C21 C26 C25 -3.5(10) . . . . ?
C27 C21 C26 C25 176.1(6) . . . . ?
C24 C25 C26 C21 1.9(10) . . . . ?
C15 N11 C28 C23 -83.0(8) . . . . ?
N12 N11 C28 C23 94.2(6) . . . . ?
C24 C23 C28 N11 -21.7(9) . . . . ?
C22 C23 C28 N11 158.3(6) . . . . ?
C35 N31 N32 C33 0.9(7) . . . . ?
C48 N31 N32 C33 177.6(5) . . . . ?
N31 N32 C33 C34 0.0(7) . . . . ?
N31 N32 C33 C36 179.5(6) . . . . ?
N32 C33 C34 C35 -0.8(7) . . . . ?
C36 C33 C34 C35 179.7(7) . . . . ?
N32 C33 C34 Br2 -179.5(5) . . . . ?
C36 C33 C34 Br2 1.0(10) . . . . ?
N32 N31 C35 C34 -1.4(7) . . . . ?
C48 N31 C35 C34 -177.6(6) . . . . ?
N32 N31 C35 C37 178.9(6) . . . . ?
C48 N31 C35 C37 2.8(10) . . . . ?
C33 C34 C35 N31 1.3(7) . . . . ?
Br2 C34 C35 N31 180.0(4) . . . . ?
C33 C34 C35 C37 -179.1(7) . . . . ?
Br2 C34 C35 C37 -0.4(10) . . . . ?
C46 C41 C47 O47 -175.8(7) . . . . ?
C42 C41 C47 O47 5.1(10) . . . . ?
C46 C41 C47 N47 4.5(8) . . . . ?
C42 C41 C47 N47 -174.5(5) . . . . ?
C46 C41 C42 C43 -1.5(9) . . . . ?
C47 C41 C42 C43 177.6(6) . . . . ?
C41 C42 C43 C44 -0.5(9) . . . . ?
C41 C42 C43 C48 -177.2(6) . . . . ?
C42 C43 C44 C45 2.4(10) . . . . ?
C48 C43 C44 C45 179.0(6) . . . . ?
C43 C44 C45 C46 -2.4(10) . . . . ?
C42 C41 C46 C45 1.5(8) . . . . ?
C47 C41 C46 C45 -177.6(5) . . . . ?
C44 C45 C46 C41 0.4(9) . . . . ?
C35 N31 C48 C43 86.4(8) . . . . ?
N32 N31 C48 C43 -89.5(7) . . . . ?
C44 C43 C48 N31 23.5(9) . . . . ?
C42 C43 C48 N31 -159.8(6) . . . . ?
